data_4126729
loop_
_publ_author_name
'Pang, Jiandong'
'Yuan, Shuai'
'Qin, Junsheng'
'Liu, Caiping'
'Lollar, Christina'
'Wu, Mingyan'
'Yuan, Daqiang'
'Zhou, Hong-Cai'
'Hong, Maochun'

_publ_section_title
;
 Control the Structure of Zr-Tetracarboxylate Frameworks through Steric
 Tuning.
;
_journal_name_full 'Journal of the American Chemical Society'
_journal_paper_doi 10.1021/jacs.7b09973
_journal_year 2017
_chemical_formula_sum 'C40 H30 N O16 Zr3'
_chemical_formula_weight 1054.31
_space_group_crystal_system orthorhombic
_space_group_IT_number 69
_space_group_name_Hall '-F 2 2'
_space_group_name_H-M_alt 'F m m m'
_symmetry_space_group_name_Hall '-F 2 2'
_symmetry_space_group_name_H-M 'F m m m'
_atom_sites_solution_hydrogens mixed
_audit_creation_method SHELXL-2017/1
_cell_angle_alpha 90
_cell_angle_beta 90
_cell_angle_gamma 90
_cell_formula_units_Z 8
_cell_length_a 16.6619(14)
_cell_length_b 32.7171(9)
_cell_length_c 35.7812(8)
_cell_measurement_reflns_used 3098
_cell_measurement_temperature 100(2)
_cell_measurement_theta_max 72.8130
_cell_measurement_theta_min 3.9320
_cell_volume 19505.4(18)
_computing_cell_refinement
;
CrysAlisPro, Agilent Technologies,
Version 1.171.36.28 (release 01-02-2013 CrysAlis171 .NET)
(compiled Feb  1 2013,16:14:44)
;
_computing_data_collection
;
CrysAlisPro, Agilent Technologies,
Version 1.171.36.28 (release 01-02-2013 CrysAlis171 .NET)
(compiled Feb  1 2013,16:14:44)
;
_computing_data_reduction
;
CrysAlisPro, Agilent Technologies,
Version 1.171.36.28 (release 01-02-2013 CrysAlis171 .NET)
(compiled Feb  1 2013,16:14:44)
;
_computing_molecular_graphics 'SHELXTL (Sheldrick, 2017)'
_computing_publication_material 'SHELXTL (Sheldrick, 2017)'
_computing_structure_refinement 'SHELXL-2017/1 (Sheldrick, 2017)'
_computing_structure_solution 'SHELXS-2017/1 (Sheldrick, 2017)'
_diffrn_ambient_temperature 100(2)
_diffrn_measured_fraction_theta_full 0.996
_diffrn_measured_fraction_theta_max 0.967
_diffrn_measurement_device_type 'SuperNova, Dual, Cu at zero, Atlas'
_diffrn_measurement_method '\w scans'
_diffrn_radiation_type CuK\a
_diffrn_radiation_wavelength 1.54184
_diffrn_reflns_av_R_equivalents 0.0372
_diffrn_reflns_av_unetI/netI 0.0382
_diffrn_reflns_Laue_measured_fraction_full 0.996
_diffrn_reflns_Laue_measured_fraction_max 0.967
_diffrn_reflns_limit_h_max 12
_diffrn_reflns_limit_h_min -20
_diffrn_reflns_limit_k_max 37
_diffrn_reflns_limit_k_min -39
_diffrn_reflns_limit_l_max 39
_diffrn_reflns_limit_l_min -43
_diffrn_reflns_number 5109
_diffrn_reflns_point_group_measured_fraction_full 0.996
_diffrn_reflns_point_group_measured_fraction_max 0.967
_diffrn_reflns_theta_full 67.684
_diffrn_reflns_theta_max 73.562
_diffrn_reflns_theta_min 3.661
_diffrn_source 'SuperNova (Cu) X-ray Source'
_exptl_absorpt_coefficient_mu 2.853
_exptl_absorpt_correction_T_max 1.00000
_exptl_absorpt_correction_T_min 0.73288
_exptl_absorpt_correction_type multi-scan
_exptl_crystal_colour yellow
_exptl_crystal_density_diffrn 0.718
_exptl_crystal_description block
_exptl_crystal_F_000 4200
_exptl_crystal_size_max 0.2
_exptl_crystal_size_mid 0.2
_exptl_crystal_size_min 0.1
_refine_diff_density_max 0.952
_refine_diff_density_min -0.782
_refine_diff_density_rms 0.060
_refine_ls_extinction_method none
_refine_ls_goodness_of_fit_ref 0.902
_refine_ls_hydrogen_treatment constr
_refine_ls_matrix_type full
_refine_ls_number_parameters 149
_refine_ls_number_reflns 5109
_refine_ls_number_restraints 0
_refine_ls_restrained_S_all 0.902
_refine_ls_R_factor_all 0.0548
_refine_ls_R_factor_gt 0.0438
_refine_ls_shift/su_max 0.001
_refine_ls_shift/su_mean 0.000
_refine_ls_structure_factor_coef Fsqd
_refine_ls_weighting_details 'w=1/[\s^2^(Fo^2^)+(0.0754P)^2^] where P=(Fo^2^+2Fc^2^)/3'
_refine_ls_weighting_scheme calc
_refine_ls_wR_factor_gt 0.1159
_refine_ls_wR_factor_ref 0.1206
_reflns_Friedel_coverage 0.000
_reflns_number_gt 3299
_reflns_number_total 5109
_reflns_threshold_expression 'I > 2\s(I)'
_cod_data_source_file ja7b09973_si_002.cif
_cod_data_source_block MLPCN-605
_cod_database_code 4126729
_shelx_shelxl_version_number 2017/1
_shelx_space_group_comment
;
The symmetry employed for this shelxl refinement is uniquely defined
by the following loop, which should always be used as a source of
symmetry information in preference to the above space-group names.
They are only intended as comments.
;

loop_
_space_group_symop_operation_xyz
'x, y, z'
'-x, -y, z'
'x, -y, -z'
'-x, y, -z'
'x, y+1/2, z+1/2'
'-x, -y+1/2, z+1/2'
'x, -y+1/2, -z+1/2'
'-x, y+1/2, -z+1/2'
'x+1/2, y, z+1/2'
'-x+1/2, -y, z+1/2'
'x+1/2, -y, -z+1/2'
'-x+1/2, y, -z+1/2'
'x+1/2, y+1/2, z'
'-x+1/2, -y+1/2, z'
'x+1/2, -y+1/2, -z'
'-x+1/2, y+1/2, -z'
'-x, -y, -z'
'x, y, -z'
'-x, y, z'
'x, -y, z'
'-x, -y+1/2, -z+1/2'
'x, y+1/2, -z+1/2'
'-x, y+1/2, z+1/2'
'x, -y+1/2, z+1/2'
'-x+1/2, -y, -z+1/2'
'x+1/2, y, -z+1/2'
'-x+1/2, y, z+1/2'
'x+1/2, -y, z+1/2'
'-x+1/2, -y+1/2, -z'
'x+1/2, y+1/2, -z'
'-x+1/2, y+1/2, z'
'x+1/2, -y+1/2, z'

loop_
_atom_site_label
_atom_site_type_symbol
_atom_site_fract_x
_atom_site_fract_y
_atom_site_fract_z
_atom_site_U_iso_or_equiv
_atom_site_adp_type
_atom_site_occupancy
_atom_site_site_symmetry_order
_atom_site_calc_flag
_atom_site_refinement_flags_posn
_atom_site_refinement_flags_adp
_atom_site_refinement_flags_occupancy
Zr1 Zr 0.39377(3) 0.44566(2) 0.500000 0.06880(17) Uani 1 2 d S T P
Zr2 Zr 0.500000 0.500000 0.43209(2) 0.06344(19) Uani 1 4 d S T P
O1 O 0.42064(17) 0.45970(6) 0.40105(5) 0.0763(7) Uani 1 1 d . . .
O2 O 0.35264(18) 0.42192(7) 0.44263(5) 0.0870(8) Uani 1 1 d . . .
O3 O 0.500000 0.44552(13) 0.46656(10) 0.1093(15) Uani 1 2 d S T P
O4 O 0.3925(3) 0.500000 0.46675(9) 0.0992(15) Uani 1 2 d S T P
O5 O 0.4055(3) 0.37911(9) 0.500000 0.1100(16) Uani 1 2 d S T P
H5A H 0.414088 0.364339 0.480870 0.165 Uiso 1 1 d R U .
O6 O 0.2633(3) 0.44892(11) 0.500000 0.1003(13) Uani 1 2 d S T P
H6A H 0.234690 0.451378 0.480430 0.150 Uiso 1 1 d R U .
N1 N 0.250000 0.3997(3) 0.250000 0.139(5) Uani 0.5 2 d S T P
H1A H 0.263460 0.413185 0.270360 0.167 Uiso 0.5 1 d R U P
C1 C 0.3752(3) 0.43089(10) 0.40995(7) 0.0760(11) Uani 1 1 d . . .
C2 C 0.3461(3) 0.40507(10) 0.37796(7) 0.0855(12) Uani 1 1 d . . .
C3 C 0.2941(3) 0.37330(11) 0.38205(8) 0.0924(13) Uani 1 1 d . . .
H3 H 0.275024 0.366461 0.406274 0.111 Uiso 1 1 calc R U .
C4 C 0.2685(3) 0.35078(10) 0.35157(8) 0.0916(14) Uani 1 1 d . . .
H4 H 0.230957 0.329215 0.354815 0.110 Uiso 1 1 calc R U .
C5 C 0.2982(3) 0.35994(9) 0.31588(7) 0.0837(12) Uani 1 1 d . . .
C6 C 0.3520(3) 0.39177(12) 0.31199(9) 0.1154(18) Uani 1 1 d . . .
H6 H 0.372899 0.398017 0.287963 0.139 Uiso 1 1 calc R U .
C7 C 0.3758(3) 0.41453(13) 0.34229(9) 0.1110(17) Uani 1 1 d . . .
H7 H 0.412147 0.436614 0.339098 0.133 Uiso 1 1 calc R U .
C8 C 0.2713(3) 0.33662(8) 0.28238(7) 0.0780(12) Uani 1 1 d . . .
C9 C 0.250000 0.35806(12) 0.250000 0.0788(17) Uani 1 2 d S T P
C10 C 0.2698(2) 0.29414(9) 0.28214(7) 0.0758(11) Uani 1 1 d . . .
H10 H 0.282630 0.279584 0.304327 0.091 Uiso 1 1 calc R U .
C11 C 0.250000 0.27266(11) 0.250000 0.0614(12) Uani 1 2 d S T P

loop_
_atom_site_aniso_label
_atom_site_aniso_U_11
_atom_site_aniso_U_22
_atom_site_aniso_U_33
_atom_site_aniso_U_23
_atom_site_aniso_U_13
_atom_site_aniso_U_12
Zr1 0.1457(4) 0.04013(19) 0.02061(15) 0.000 0.000 -0.0070(2)
Zr2 0.1407(5) 0.0326(2) 0.01703(18) 0.000 0.000 0.000
O1 0.160(2) 0.0409(10) 0.0277(8) -0.0028(7) -0.0125(11) -0.0096(12)
O2 0.175(3) 0.0630(13) 0.0234(9) -0.0040(9) -0.0040(12) -0.0252(15)
O3 0.144(4) 0.129(3) 0.055(2) 0.065(2) 0.000 0.000
O4 0.203(4) 0.0403(16) 0.0540(19) 0.000 0.048(2) 0.000
O5 0.259(5) 0.0374(15) 0.0337(14) 0.000 0.000 -0.009(2)
O6 0.157(4) 0.105(3) 0.0389(16) 0.000 0.000 -0.016(3)
N1 0.276(17) 0.064(6) 0.076(6) 0.000 -0.023(8) 0.000
C1 0.155(4) 0.0457(16) 0.0274(13) -0.0060(11) -0.0066(15) -0.0050(19)
C2 0.173(4) 0.0586(19) 0.0246(13) -0.0051(12) -0.0107(16) -0.018(2)
C3 0.182(4) 0.070(2) 0.0254(12) 0.0004(13) -0.0021(18) -0.030(3)
C4 0.186(4) 0.0582(18) 0.0305(13) -0.0028(13) -0.0009(18) -0.027(2)
C5 0.183(4) 0.0438(16) 0.0244(12) -0.0016(11) -0.0127(17) -0.002(2)
C6 0.241(5) 0.077(2) 0.0286(14) -0.0097(15) 0.002(2) -0.051(3)
C7 0.215(5) 0.085(3) 0.0326(15) -0.0104(16) 0.008(2) -0.051(3)
C8 0.169(4) 0.0404(14) 0.0247(13) -0.0007(10) -0.0116(16) -0.0051(19)
C9 0.171(5) 0.038(2) 0.0275(17) 0.000 -0.014(2) 0.000
C10 0.162(4) 0.0421(14) 0.0237(12) 0.0014(10) -0.0114(16) 0.0012(18)
C11 0.125(4) 0.0348(19) 0.0248(15) 0.000 0.0013(18) 0.000

loop_
_atom_type_symbol
_atom_type_description
_atom_type_scat_dispersion_real
_atom_type_scat_dispersion_imag
_atom_type_scat_source
C C 0.0181 0.0091 'International Tables Vol C Tables 4.2.6.8 and 6.1.1.4'
H H 0.0000 0.0000 'International Tables Vol C Tables 4.2.6.8 and 6.1.1.4'
N N 0.0311 0.0180 'International Tables Vol C Tables 4.2.6.8 and 6.1.1.4'
O O 0.0492 0.0322 'International Tables Vol C Tables 4.2.6.8 and 6.1.1.4'
Zr Zr -0.1862 2.2449 'International Tables Vol C Tables 4.2.6.8 and 6.1.1.4'

loop_
_geom_angle_atom_site_label_1
_geom_angle_atom_site_label_2
_geom_angle_atom_site_label_3
_geom_angle
_geom_angle_site_symmetry_1
_geom_angle_site_symmetry_3
O3 Zr1 O3 68.12(16) . 18_556
O3 Zr1 O4 108.76(18) . 18_556
O3 Zr1 O4 72.47(14) 18_556 18_556
O3 Zr1 O4 72.46(14) . .
O3 Zr1 O4 108.76(18) 18_556 .
O4 Zr1 O4 67.57(14) 18_556 .
O3 Zr1 O6 145.85(7) . .
O3 Zr1 O6 145.85(7) 18_556 .
O4 Zr1 O6 87.08(15) 18_556 .
O4 Zr1 O6 87.08(15) . .
O3 Zr1 O5 85.63(16) . .
O3 Zr1 O5 85.63(16) 18_556 .
O4 Zr1 O5 145.96(7) 18_556 .
O4 Zr1 O5 145.96(7) . .
O6 Zr1 O5 97.94(16) . .
O3 Zr1 O2 138.26(10) . 18_556
O3 Zr1 O2 75.30(12) 18_556 18_556
O4 Zr1 O2 77.36(10) 18_556 18_556
O4 Zr1 O2 140.73(10) . 18_556
O6 Zr1 O2 73.67(9) . 18_556
O5 Zr1 O2 71.96(8) . 18_556
O3 Zr1 O2 75.30(12) . .
O3 Zr1 O2 138.26(10) 18_556 .
O4 Zr1 O2 140.73(10) 18_556 .
O4 Zr1 O2 77.36(10) . .
O6 Zr1 O2 73.67(9) . .
O5 Zr1 O2 71.96(8) . .
O2 Zr1 O2 126.46(12) 18_556 .
O3 Zr1 Zr2 36.06(9) . .
O3 Zr1 Zr2 88.33(11) 18_556 .
O4 Zr1 Zr2 88.22(10) 18_556 .
O4 Zr1 Zr2 36.41(11) . .
O6 Zr1 Zr2 118.76(6) . .
O5 Zr1 Zr2 117.49(8) . .
O2 Zr1 Zr2 160.76(6) 18_556 .
O2 Zr1 Zr2 72.65(6) . .
O3 Zr1 Zr2 88.33(11) . 17_666
O3 Zr1 Zr2 36.06(9) 18_556 17_666
O4 Zr1 Zr2 36.41(11) 18_556 17_666
O4 Zr1 Zr2 88.23(10) . 17_666
O6 Zr1 Zr2 118.76(6) . 17_666
O5 Zr1 Zr2 117.49(8) . 17_666
O2 Zr1 Zr2 72.65(6) 18_556 17_666
O2 Zr1 Zr2 160.76(6) . 17_666
Zr2 Zr1 Zr2 88.174(13) . 17_666
O3 Zr1 Zr1 34.06(8) . 19_655
O3 Zr1 Zr1 34.06(8) 18_556 19_655
O4 Zr1 Zr1 90.58(13) 18_556 19_655
O4 Zr1 Zr1 90.58(13) . 19_655
O6 Zr1 Zr1 177.19(10) . 19_655
O5 Zr1 Zr1 84.87(13) . 19_655
O2 Zr1 Zr1 107.34(8) 18_556 19_655
O2 Zr1 Zr1 107.34(8) . 19_655
Zr2 Zr1 Zr1 59.551(8) . 19_655
Zr2 Zr1 Zr1 59.551(8) 17_666 19_655
O3 Zr1 Zr1 90.12(11) . 3_566
O3 Zr1 Zr1 90.12(11) 18_556 3_566
O4 Zr1 Zr1 33.79(7) 18_556 3_566
O4 Zr1 Zr1 33.79(7) . 3_566
O6 Zr1 Zr1 87.19(10) . 3_566
O5 Zr1 Zr1 174.87(13) . 3_566
O2 Zr1 Zr1 109.74(6) 18_556 3_566
O2 Zr1 Zr1 109.74(6) . 3_566
Zr2 Zr1 Zr1 59.400(6) . 3_566
Zr2 Zr1 Zr1 59.400(6) 17_666 3_566
Zr1 Zr1 Zr1 90.0 19_655 3_566
O3 Zr2 O3 110.6(2) . 2_665
O3 Zr2 O1 77.98(11) . .
O3 Zr2 O1 142.17(7) 2_665 .
O3 Zr2 O1 142.17(7) . 2_665
O3 Zr2 O1 77.98(11) 2_665 2_665
O1 Zr2 O1 118.53(11) . 2_665
O3 Zr2 O1 142.17(7) . 20_565
O3 Zr2 O1 77.98(11) 2_665 20_565
O1 Zr2 O1 74.73(12) . 20_565
O1 Zr2 O1 74.99(14) 2_665 20_565
O3 Zr2 O1 77.98(11) . 19_655
O3 Zr2 O1 142.17(7) 2_665 19_655
O1 Zr2 O1 74.99(14) . 19_655
O1 Zr2 O1 74.73(12) 2_665 19_655
O1 Zr2 O1 118.53(11) 20_565 19_655
O3 Zr2 O4 71.10(8) . .
O3 Zr2 O4 71.10(8) 2_665 .
O1 Zr2 O4 77.90(11) . .
O1 Zr2 O4 142.31(6) 2_665 .
O1 Zr2 O4 77.90(11) 20_565 .
O1 Zr2 O4 142.31(6) 19_655 .
O3 Zr2 O4 71.10(8) . 2_665
O3 Zr2 O4 71.10(8) 2_665 2_665
O1 Zr2 O4 142.31(6) . 2_665
O1 Zr2 O4 77.90(11) 2_665 2_665
O1 Zr2 O4 142.31(6) 20_565 2_665
O1 Zr2 O4 77.90(11) 19_655 2_665
O4 Zr2 O4 110.6(2) . 2_665
O3 Zr2 Zr1 91.30(10) . 17_666
O3 Zr2 Zr1 35.46(6) 2_665 17_666
O1 Zr2 Zr1 166.65(6) . 17_666
O1 Zr2 Zr1 74.82(5) 2_665 17_666
O1 Zr2 Zr1 110.80(5) 20_565 17_666
O1 Zr2 Zr1 110.86(7) 19_655 17_666
O4 Zr2 Zr1 91.19(10) . 17_666
O4 Zr2 Zr1 35.64(6) 2_665 17_666
O3 Zr2 Zr1 35.46(6) . 19_655
O3 Zr2 Zr1 91.30(10) 2_665 19_655
O1 Zr2 Zr1 110.80(5) . 19_655
O1 Zr2 Zr1 110.86(7) 2_665 19_655
O1 Zr2 Zr1 166.65(6) 20_565 19_655
O1 Zr2 Zr1 74.82(5) 19_655 19_655
O4 Zr2 Zr1 91.19(10) . 19_655
O4 Zr2 Zr1 35.64(6) 2_665 19_655
Zr1 Zr2 Zr1 61.200(12) 17_666 19_655
O3 Zr2 Zr1 91.30(10) . 3_566
O3 Zr2 Zr1 35.46(6) 2_665 3_566
O1 Zr2 Zr1 110.86(7) . 3_566
O1 Zr2 Zr1 110.80(5) 2_665 3_566
O1 Zr2 Zr1 74.82(5) 20_565 3_566
O1 Zr2 Zr1 166.65(6) 19_655 3_566
O4 Zr2 Zr1 35.64(6) . 3_566
O4 Zr2 Zr1 91.18(10) 2_665 3_566
Zr1 Zr2 Zr1 60.897(16) 17_666 3_566
Zr1 Zr2 Zr1 91.827(13) 19_655 3_566
O3 Zr2 Zr1 35.46(6) . .
O3 Zr2 Zr1 91.30(10) 2_665 .
O1 Zr2 Zr1 74.82(5) . .
O1 Zr2 Zr1 166.65(6) 2_665 .
O1 Zr2 Zr1 110.86(7) 20_565 .
O1 Zr2 Zr1 110.80(5) 19_655 .
O4 Zr2 Zr1 35.64(6) . .
O4 Zr2 Zr1 91.18(10) 2_665 .
Zr1 Zr2 Zr1 91.827(13) 17_666 .
Zr1 Zr2 Zr1 60.898(17) 19_655 .
Zr1 Zr2 Zr1 61.200(12) 3_566 .
C1 O1 Zr2 134.11(17) . .
C1 O2 Zr1 131.3(2) . .
Zr1 O3 Zr1 111.88(16) 19_655 .
Zr1 O3 Zr2 108.48(13) 19_655 .
Zr1 O3 Zr2 108.48(13) . .
Zr1 O4 Zr1 112.41(14) 3_566 .
Zr1 O4 Zr2 107.95(15) 3_566 .
Zr1 O4 Zr2 107.95(15) . .
O1 C1 O2 126.2(3) . .
O1 C1 C2 115.1(3) . .
O2 C1 C2 118.6(3) . .
C3 C2 C7 119.3(3) . .
C3 C2 C1 123.5(3) . .
C7 C2 C1 117.1(3) . .
C2 C3 C4 121.2(3) . .
C3 C4 C5 119.7(3) . .
C6 C5 C4 118.8(3) . .
C6 C5 C8 120.0(3) . .
C4 C5 C8 121.1(3) . .
C7 C6 C5 121.1(3) . .
C6 C7 C2 119.8(4) . .
C10 C8 C9 119.4(3) . .
C10 C8 C5 121.5(2) . .
C9 C8 C5 119.0(3) . .
N1 C9 C8 120.06(18) . 12
N1 C9 C8 120.06(18) . .
C8 C9 C8 119.9(4) 12 .
C11 C10 C8 121.0(2) . .
C10 C11 C10 119.2(3) . 12
C10 C11 C11 120.43(17) . 14
C10 C11 C11 120.42(17) 12 14

loop_
_geom_bond_atom_site_label_1
_geom_bond_atom_site_label_2
_geom_bond_distance
_geom_bond_site_symmetry_2
Zr1 O3 2.137(2) .
Zr1 O3 2.137(2) 18_556
Zr1 O4 2.1394(18) 18_556
Zr1 O4 2.1395(18) .
Zr1 O6 2.177(5) .
Zr1 O5 2.186(3) .
Zr1 O2 2.2993(19) 18_556
Zr1 O2 2.2994(19) .
Zr1 Zr2 3.4928(4) .
Zr1 Zr2 3.4928(4) 17_666
Zr1 Zr1 3.5401(11) 19_655
Zr1 Zr1 3.5559(7) 3_566
Zr2 O3 2.168(3) .
Zr2 O3 2.168(3) 2_665
Zr2 O1 2.172(2) .
Zr2 O1 2.172(2) 2_665
Zr2 O1 2.172(2) 20_565
Zr2 O1 2.172(2) 19_655
Zr2 O4 2.179(4) .
Zr2 O4 2.179(4) 2_665
O1 C1 1.251(4) .
O2 C1 1.263(3) .
N1 C9 1.364(10) .
C1 C2 1.503(4) .
C2 C3 1.362(5) .
C2 C7 1.403(4) .
C3 C4 1.383(4) .
C4 C5 1.402(4) .
C5 C6 1.381(5) .
C5 C8 1.490(4) .
C6 C7 1.374(4) .
C8 C10 1.390(4) .
C8 C9 1.400(3) .
C10 C11 1.388(3) .
C11 C11 1.483(7) 14
